data_7157770
loop_
_publ_author_name
'Luo, Naili'
'Liu, Jiamin'
'Wang, Shan'
'Wang, Cunde'

_publ_section_title
;
 DBU-promoted ring-opening reactions of multi-substituted donor--acceptor
 cyclopropanes: access to functionalized chalcones with a quaternary
 carbon group
;
_journal_issue 45
_journal_name_full 'Organic &amp; Biomolecular Chemistry'
_journal_page_first 9210
_journal_page_last 9215
_journal_paper_doi 10.1039/D0OB01895C
_journal_volume 18
_journal_year 2020
_chemical_formula_moiety 'C23 H21 Br Cl N O3'
_chemical_formula_sum 'C23 H21 Br Cl N O3'
_chemical_formula_weight 474.76
_space_group_IT_number 15
_space_group_name_Hall '-C 2yc'
_space_group_name_H-M_alt 'C 1 2/c 1'
_symmetry_cell_setting monoclinic
_symmetry_space_group_name_H-M 'C 1 2/c 1'
_atom_sites_solution_hydrogens geom
_atom_sites_solution_primary direct
_atom_sites_solution_secondary difmap
_audit_creation_method SHELXL-97
_audit_update_record
;
2020-09-25 deposited with the CCDC.	2020-10-22 downloaded from the CCDC.
;
_cell_angle_alpha 90.00
_cell_angle_beta 96.433(4)
_cell_angle_gamma 90.00
_cell_formula_units_Z 8
_cell_length_a 24.318(3)
_cell_length_b 9.2383(11)
_cell_length_c 20.240(3)
_cell_measurement_reflns_used 5345
_cell_measurement_temperature 296
_cell_measurement_theta_max 21.49
_cell_measurement_theta_min 2.36
_cell_volume 4518.4(10)
_computing_cell_refinement 'Bruker SMART'
_computing_data_collection 'Bruker SMART'
_computing_data_reduction 'Bruker SAINT'
_computing_molecular_graphics 'Bruker SHELXTL'
_computing_publication_material 'Bruker SHELXTL'
_computing_structure_refinement 'Bruker SHELXTL'
_computing_structure_solution 'Bruker SHELXTL'
_diffrn_ambient_temperature 296
_diffrn_measured_fraction_theta_full 0.992
_diffrn_measured_fraction_theta_max 0.992
_diffrn_measurement_device_type 'CCD area detector'
_diffrn_measurement_method 'phi and omega scans'
_diffrn_radiation_monochromator graphite
_diffrn_radiation_source 'sealed tube'
_diffrn_radiation_type MoK\a
_diffrn_radiation_wavelength 0.71073
_diffrn_reflns_av_R_equivalents 0.1008
_diffrn_reflns_av_sigmaI/netI 0.0846
_diffrn_reflns_limit_h_max 31
_diffrn_reflns_limit_h_min -31
_diffrn_reflns_limit_k_max 11
_diffrn_reflns_limit_k_min -12
_diffrn_reflns_limit_l_max 26
_diffrn_reflns_limit_l_min -26
_diffrn_reflns_number 32898
_diffrn_reflns_theta_full 27.57
_diffrn_reflns_theta_max 27.57
_diffrn_reflns_theta_min 1.69
_exptl_absorpt_coefficient_mu 1.960
_exptl_crystal_colour white
_exptl_crystal_density_diffrn 1.396
_exptl_crystal_density_method 'not measured'
_exptl_crystal_description block
_exptl_crystal_F_000 1936
_exptl_crystal_size_max 0.35
_exptl_crystal_size_mid 0.33
_exptl_crystal_size_min 0.3
_refine_diff_density_max 0.416
_refine_diff_density_min -0.377
_refine_diff_density_rms 0.045
_refine_ls_extinction_method none
_refine_ls_goodness_of_fit_ref 1.000
_refine_ls_hydrogen_treatment mixed
_refine_ls_matrix_type full
_refine_ls_number_parameters 265
_refine_ls_number_reflns 5163
_refine_ls_number_restraints 0
_refine_ls_restrained_S_all 1.000
_refine_ls_R_factor_all 0.1794
_refine_ls_R_factor_gt 0.0593
_refine_ls_shift/su_max 0.003
_refine_ls_shift/su_mean 0.000
_refine_ls_structure_factor_coef Fsqd
_refine_ls_weighting_details 'calc w=1/[\s^2^(Fo^2^)+(0.0588P)^2^+4.5437P] where P=(Fo^2^+2Fc^2^)/3'
_refine_ls_weighting_scheme calc
_refine_ls_wR_factor_gt 0.1245
_refine_ls_wR_factor_ref 0.1624
_reflns_number_gt 2104
_reflns_number_total 5163
_reflns_threshold_expression >2sigma(I)
_cod_data_source_file d0ob01895c3.cif
_cod_data_source_block 001_CCDC2
_cod_depositor_comments
;
The following automatic conversions were performed:

data item '_symmetry_cell_setting' value 'Monoclinic' was changed to
'monoclinic' in accordance with the
/home/data/users/saulius/crontab/automatic-downloads/rss-feeds/RSC/lib/dictionaries/cif_core.dic
dictionary named 'cif_core.dic' version 2.4.2 last updated on
2011-04-26.

Automatic conversion script
Id: cif_fix_values 7556 2019-12-06 15:28:31Z antanas 
;
_cod_original_cell_volume 4518.5(9)
_cod_original_sg_symbol_H-M 'C2/c  '
_cod_database_code 7157770

loop_
_symmetry_equiv_pos_as_xyz
'x, y, z'
'-x, y, -z+1/2'
'x+1/2, y+1/2, z'
'-x+1/2, y+1/2, -z+1/2'
'-x, -y, -z'
'x, -y, z-1/2'
'-x+1/2, -y+1/2, -z'
'x+1/2, -y+1/2, z-1/2'

loop_
_atom_site_label
_atom_site_type_symbol
_atom_site_fract_x
_atom_site_fract_y
_atom_site_fract_z
_atom_site_U_iso_or_equiv
_atom_site_adp_type
_atom_site_occupancy
_atom_site_symmetry_multiplicity
_atom_site_calc_flag
_atom_site_refinement_flags
_atom_site_disorder_assembly
_atom_site_disorder_group
Br1 Br 1.08905(2) 0.28366(7) -0.00055(3) 0.1199(3) Uani 1 1 d . . .
Cl1 Cl 0.94444(8) 0.6625(2) 0.30364(9) 0.1511(7) Uani 1 1 d . . .
O3 O 0.71194(13) 0.2673(3) 0.12501(14) 0.0846(9) Uani 1 1 d . . .
C18 C 0.88905(15) 0.2462(5) 0.20281(18) 0.0630(11) Uani 1 1 d . . .
O1 O 0.88000(12) -0.0066(4) 0.20341(14) 0.0852(9) Uani 1 1 d . . .
C3 C 0.86851(14) 0.1055(5) 0.17430(19) 0.0633(11) Uani 1 1 d . . .
C15 C 0.74742(16) 0.1791(5) 0.1562(2) 0.0665(11) Uani 1 1 d . . .
O2 O 0.76216(12) 0.1833(4) 0.21460(15) 0.0962(10) Uani 1 1 d . . .
C11 C 0.74013(15) 0.0672(4) 0.0442(2) 0.0569(10) Uani 1 1 d . . .
C1 C 0.85250(14) 0.1360(4) 0.05242(18) 0.0582(10) Uani 1 1 d . . .
H1 H 0.8269 0.1355 0.0134 0.070 Uiso 1 1 calc R . .
C4 C 0.90997(15) 0.1708(4) 0.04299(18) 0.0592(10) Uani 1 1 d . . .
C2 C 0.83191(14) 0.1050(4) 0.10881(17) 0.0559(10) Uani 1 1 d . . .
C19 C 0.87351(17) 0.3778(6) 0.1743(2) 0.0786(12) Uani 1 1 d . . .
H19 H 0.8504 0.3803 0.1332 0.094 Uiso 1 1 calc R . .
C10 C 0.77084(14) 0.0659(4) 0.11152(16) 0.0545(9) Uani 1 1 d . . .
C9 C 0.95491(16) 0.0964(5) 0.07508(19) 0.0706(11) Uani 1 1 d . . .
H9 H 0.9491 0.0220 0.1059 0.085 Uiso 1 1 calc R . .
C7 C 1.01597(17) 0.2388(5) 0.0181(2) 0.0747(12) Uani 1 1 d . . .
C12 C 0.76224(15) -0.0859(5) 0.14230(19) 0.0707(12) Uani 1 1 d . . .
H12 H 0.7825 -0.0860 0.1881 0.085 Uiso 1 1 calc R . .
C6 C 0.97245(19) 0.3130(5) -0.0143(2) 0.0818(13) Uani 1 1 d . . .
H6 H 0.9785 0.3879 -0.0448 0.098 Uiso 1 1 calc R . .
C21 C 0.9245(2) 0.5010(6) 0.2637(2) 0.0900(14) Uani 1 1 d . . .
N1 N 0.71686(14) 0.0592(4) -0.00728(17) 0.0731(10) Uani 1 1 d . . .
C8 C 1.00818(17) 0.1301(6) 0.0623(2) 0.0785(13) Uani 1 1 d . . .
H8 H 1.0389 0.0786 0.0838 0.094 Uiso 1 1 calc R . .
C5 C 0.91997(17) 0.2773(5) -0.0019(2) 0.0736(12) Uani 1 1 d . . .
H5 H 0.8895 0.3274 -0.0249 0.088 Uiso 1 1 calc R . .
C23 C 0.92403(16) 0.2461(6) 0.2616(2) 0.0731(12) Uani 1 1 d . . .
H23 H 0.9361 0.1566 0.2814 0.088 Uiso 1 1 calc R . .
C22 C 0.94146(18) 0.3731(7) 0.2916(2) 0.0883(14) Uani 1 1 d . . .
H22 H 0.9654 0.3716 0.3321 0.106 Uiso 1 1 calc R . .
C14 C 0.70113(17) -0.1133(6) 0.1492(2) 0.0945(15) Uani 1 1 d . . .
H14A H 0.6801 -0.1153 0.1050 0.142 Uiso 1 1 calc R . .
H14B H 0.6870 -0.0358 0.1757 0.142 Uiso 1 1 calc R . .
H14C H 0.6972 -0.2065 0.1713 0.142 Uiso 1 1 calc R . .
C20 C 0.8912(2) 0.5068(6) 0.2049(2) 0.0900(14) Uani 1 1 d . . .
H20 H 0.8804 0.5972 0.1853 0.108 Uiso 1 1 calc R . .
C16 C 0.6917(2) 0.3844(7) 0.1670(3) 0.125(2) Uani 1 1 d . . .
H16A H 0.6710 0.3415 0.2015 0.151 Uiso 1 1 calc R . .
H16B H 0.7236 0.4386 0.1895 0.151 Uiso 1 1 calc R . .
C13 C 0.7869(2) -0.2049(5) 0.1037(3) 0.0997(15) Uani 1 1 d . . .
H13A H 0.7813 -0.2984 0.1248 0.150 Uiso 1 1 calc R . .
H13B H 0.8266 -0.1874 0.1032 0.150 Uiso 1 1 calc R . .
H13C H 0.7687 -0.2059 0.0579 0.150 Uiso 1 1 calc R . .
C17 C 0.6584(3) 0.4756(7) 0.1283(3) 0.150(3) Uani 1 1 d . . .
H17A H 0.6788 0.5158 0.0934 0.224 Uiso 1 1 calc R . .
H17B H 0.6464 0.5546 0.1557 0.224 Uiso 1 1 calc R . .
H17C H 0.6260 0.4226 0.1079 0.224 Uiso 1 1 calc R . .

loop_
_atom_site_aniso_label
_atom_site_aniso_U_11
_atom_site_aniso_U_22
_atom_site_aniso_U_33
_atom_site_aniso_U_23
_atom_site_aniso_U_13
_atom_site_aniso_U_12
Br1 0.0650(4) 0.1569(6) 0.1406(6) -0.0261(4) 0.0247(3) -0.0229(3)
Cl1 0.1811(17) 0.1462(14) 0.1201(13) -0.0529(11) -0.0093(11) -0.0164(12)
O3 0.100(2) 0.096(2) 0.0574(17) -0.0046(16) 0.0086(16) 0.0389(18)
C18 0.048(2) 0.099(4) 0.042(2) 0.010(2) 0.0040(18) 0.008(2)
O1 0.081(2) 0.099(2) 0.070(2) 0.0285(18) -0.0139(15) 0.0097(17)
C3 0.048(2) 0.094(4) 0.047(2) 0.013(2) 0.0026(18) 0.009(2)
C15 0.056(2) 0.095(3) 0.049(3) -0.004(2) 0.011(2) 0.001(2)
O2 0.089(2) 0.146(3) 0.052(2) -0.0208(19) 0.0020(16) 0.0236(19)
C11 0.051(2) 0.072(3) 0.048(2) 0.003(2) 0.0069(19) 0.0135(18)
C1 0.052(2) 0.077(3) 0.044(2) 0.0014(19) -0.0003(17) 0.0075(19)
C4 0.055(2) 0.078(3) 0.044(2) -0.008(2) 0.0050(18) 0.004(2)
C2 0.052(2) 0.071(3) 0.044(2) 0.0034(19) 0.0032(18) 0.0108(18)
C19 0.074(3) 0.108(4) 0.052(3) -0.002(3) -0.004(2) 0.010(3)
C10 0.050(2) 0.073(3) 0.041(2) 0.0035(19) 0.0059(17) 0.0090(18)
C9 0.061(3) 0.093(3) 0.058(3) -0.004(2) 0.010(2) 0.016(2)
C7 0.058(3) 0.096(4) 0.071(3) -0.024(3) 0.009(2) -0.012(2)
C12 0.061(3) 0.091(3) 0.058(3) 0.017(2) -0.0011(19) 0.003(2)
C6 0.075(3) 0.100(4) 0.069(3) 0.006(2) 0.003(2) -0.015(3)
C21 0.089(3) 0.116(4) 0.064(3) -0.025(3) 0.004(3) -0.006(3)
N1 0.071(2) 0.093(3) 0.052(2) 0.0003(18) -0.0047(18) 0.0106(18)
C8 0.057(3) 0.104(4) 0.074(3) -0.017(3) 0.003(2) 0.018(2)
C5 0.059(3) 0.095(3) 0.066(3) 0.006(2) 0.001(2) -0.005(2)
C23 0.055(2) 0.114(4) 0.050(3) 0.009(3) 0.000(2) 0.001(2)
C22 0.073(3) 0.136(5) 0.053(3) 0.001(3) -0.008(2) -0.005(3)
C14 0.080(3) 0.115(4) 0.088(3) 0.025(3) 0.006(2) -0.019(3)
C20 0.102(4) 0.094(4) 0.072(3) -0.003(3) -0.001(3) 0.011(3)
C16 0.153(5) 0.147(5) 0.077(4) -0.032(4) 0.017(3) 0.077(4)
C13 0.108(4) 0.078(3) 0.113(4) 0.012(3) 0.011(3) 0.016(3)
C17 0.208(7) 0.127(5) 0.116(5) -0.023(4) 0.026(5) 0.071(5)

loop_
_atom_type_symbol
_atom_type_description
_atom_type_scat_dispersion_real
_atom_type_scat_dispersion_imag
_atom_type_scat_source
C C 0.0033 0.0016 'International Tables Vol C Tables 4.2.6.8 and 6.1.1.4'
H H 0.0000 0.0000 'International Tables Vol C Tables 4.2.6.8 and 6.1.1.4'
N N 0.0061 0.0033 'International Tables Vol C Tables 4.2.6.8 and 6.1.1.4'
O O 0.0106 0.0060 'International Tables Vol C Tables 4.2.6.8 and 6.1.1.4'
Cl Cl 0.1484 0.1585 'International Tables Vol C Tables 4.2.6.8 and 6.1.1.4'
Br Br -0.2901 2.4595 'International Tables Vol C Tables 4.2.6.8 and 6.1.1.4'

loop_
_geom_angle_atom_site_label_1
_geom_angle_atom_site_label_2
_geom_angle_atom_site_label_3
_geom_angle
_geom_angle_site_symmetry_1
_geom_angle_site_symmetry_3
_geom_angle_publ_flag
C15 O3 C16 114.9(4) . . ?
C19 C18 C23 118.3(4) . . ?
C19 C18 C3 122.9(4) . . ?
C23 C18 C3 118.8(4) . . ?
O1 C3 C18 120.7(3) . . ?
O1 C3 C2 120.4(4) . . ?
C18 C3 C2 118.9(4) . . ?
O2 C15 O3 124.7(4) . . ?
O2 C15 C10 120.9(4) . . ?
O3 C15 C10 114.4(4) . . ?
N1 C11 C10 175.8(4) . . ?
C2 C1 C4 128.0(3) . . ?
C5 C4 C9 118.3(4) . . ?
C5 C4 C1 118.9(3) . . ?
C9 C4 C1 122.8(4) . . ?
C1 C2 C3 120.7(3) . . ?
C1 C2 C10 122.7(3) . . ?
C3 C2 C10 116.5(3) . . ?
C18 C19 C20 120.8(4) . . ?
C11 C10 C15 110.8(3) . . ?
C11 C10 C2 110.8(3) . . ?
C15 C10 C2 106.6(3) . . ?
C11 C10 C12 107.4(3) . . ?
C15 C10 C12 107.7(3) . . ?
C2 C10 C12 113.6(3) . . ?
C8 C9 C4 120.3(4) . . ?
C6 C7 C8 121.6(4) . . ?
C6 C7 Br1 119.1(4) . . ?
C8 C7 Br1 119.3(4) . . ?
C13 C12 C14 111.9(4) . . ?
C13 C12 C10 111.6(3) . . ?
C14 C12 C10 111.1(3) . . ?
C7 C6 C5 118.6(4) . . ?
C22 C21 C20 121.5(5) . . ?
C22 C21 Cl1 119.8(4) . . ?
C20 C21 Cl1 118.6(5) . . ?
C7 C8 C9 119.2(4) . . ?
C6 C5 C4 122.0(4) . . ?
C22 C23 C18 120.8(4) . . ?
C21 C22 C23 119.9(4) . . ?
C21 C20 C19 118.7(5) . . ?
C17 C16 O3 109.6(4) . . ?

loop_
_geom_bond_atom_site_label_1
_geom_bond_atom_site_label_2
_geom_bond_distance
_geom_bond_site_symmetry_2
_geom_bond_publ_flag
Br1 C7 1.903(4) . ?
Cl1 C21 1.741(5) . ?
O3 C15 1.298(5) . ?
O3 C16 1.493(5) . ?
C18 C19 1.381(6) . ?
C18 C23 1.383(5) . ?
C18 C3 1.485(6) . ?
O1 C3 1.209(4) . ?
C3 C2 1.512(5) . ?
C15 O2 1.197(4) . ?
C15 C10 1.534(5) . ?
C11 N1 1.131(4) . ?
C11 C10 1.479(5) . ?
C1 C2 1.328(5) . ?
C1 C4 1.467(5) . ?
C4 C5 1.379(5) . ?
C4 C9 1.389(5) . ?
C2 C10 1.535(5) . ?
C19 C20 1.389(6) . ?
C10 C12 1.558(5) . ?
C9 C8 1.385(5) . ?
C7 C6 1.366(6) . ?
C7 C8 1.371(6) . ?
C12 C13 1.511(6) . ?
C12 C14 1.529(5) . ?
C6 C5 1.368(5) . ?
C21 C22 1.355(7) . ?
C21 C20 1.362(6) . ?
C23 C22 1.367(6) . ?
C16 C17 1.356(7) . ?
